data_4021793
loop_
_publ_author_name
'V\'aclav \<St'astn\'y'
'Ivan Stibor'
'Ivana C\'isar\<rov\'a'
'Jan S\'ykora'
'Michaela Pojarov\'a'
'Pavel Lhot\'ak'

_publ_section_title
;
 Synthesis of Unique Cagelike Thiacalix[4]arene Derivatives
 in a 1,3-Alternate Conformation
;
_journal_name_full 'Journal of Organic Chemistry'
_journal_page_first 5404
_journal_page_last 5406
_journal_paper_doi 10.1021/jo0607358
_journal_volume 71
_journal_year 2006
_chemical_formula_moiety 'C40 H38 N6 O8 S4'
_chemical_formula_sum 'C40 H38 N6 O8 S4'
_chemical_formula_weight 859.04
_space_group_IT_number 15
_symmetry_cell_setting monoclinic
_symmetry_space_group_name_Hall '-C 2yc'
_symmetry_space_group_name_H-M 'C 1 2/c 1'
_atom_sites_solution_hydrogens geom
_atom_sites_solution_primary direct
_audit_creation_date 06-03-17
_audit_creation_method CRYSTALS_ver_12.83
_cell_angle_alpha 90
_cell_angle_beta 106.7661(10)
_cell_angle_gamma 90
_cell_formula_units_Z 4
_cell_length_a 13.1560(2)
_cell_length_b 15.0070(2)
_cell_length_c 21.4060(4)
_cell_measurement_reflns_used 0
_cell_measurement_temperature 150
_cell_measurement_theta_max 0
_cell_measurement_theta_min 0
_cell_volume 4046.58(11)
_computing_cell_refinement 'SAINT (Siemens ,1995)'
_computing_data_collection 'SMART (Siemens, 1993)'
_computing_data_reduction 'SAINT (Siemens ,1995)'
_computing_molecular_graphics 'CAMERON (Watkin et al., 1996)'
_computing_publication_material 'CRYSTALS (Betteridge et al., 2003)'
_computing_structure_refinement 'CRYSTALS (Betteridge et al., 2003)'
_computing_structure_solution 'SIR92 (Altomare et al., 1994)'
_diffrn_ambient_temperature 150
_diffrn_measured_fraction_theta_full 0.999
_diffrn_measured_fraction_theta_max 0.999
_diffrn_measurement_device_type 'Bruker SMART'
_diffrn_measurement_method \w/2\q
_diffrn_radiation_monochromator graphite
_diffrn_radiation_type 'Mo K\a'
_diffrn_radiation_wavelength 0.71073
_diffrn_reflns_av_R_equivalents 0.015
_diffrn_reflns_limit_h_max 17
_diffrn_reflns_limit_h_min -17
_diffrn_reflns_limit_k_max 19
_diffrn_reflns_limit_k_min -19
_diffrn_reflns_limit_l_max 27
_diffrn_reflns_limit_l_min -27
_diffrn_reflns_number 9086
_diffrn_reflns_theta_full 27.484
_diffrn_reflns_theta_max 27.484
_diffrn_reflns_theta_min 2.111
_diffrn_standards_number 0
_exptl_absorpt_coefficient_mu 0.295
_exptl_absorpt_correction_T_max 1.0000
_exptl_absorpt_correction_T_min 1.0000
_exptl_absorpt_correction_type none
_exptl_crystal_colour colourless
_exptl_crystal_density_diffrn 1.410
_exptl_crystal_description pyramides
_exptl_crystal_F_000 1792
_exptl_crystal_size_max 0.22
_exptl_crystal_size_mid 0.10
_exptl_crystal_size_min 0.07
_refine_diff_density_max 1.02
_refine_diff_density_min -0.27
_refine_ls_extinction_method None
_refine_ls_goodness_of_fit_ref 1.0662
_refine_ls_hydrogen_treatment noref
_refine_ls_matrix_type full
_refine_ls_number_parameters 263
_refine_ls_number_reflns 3755
_refine_ls_number_restraints 0
_refine_ls_R_factor_all 0.0526
_refine_ls_R_factor_gt 0.0415
_refine_ls_shift/su_max 0.000708
_refine_ls_structure_factor_coef F
_refine_ls_weighting_details
;
 Method, part 1, Chebychev polynomial, (Watkin, 1994, Prince, 1982) 
 [weight] = 1.0/[A~0~*T~0~(x)+A~1~*T~1~(x) ... +A~n-1~]*T~n-1~(x)] 
 where A~i~ are the Chebychev coefficients listed below and x= Fcalc/Fmax 
 Method = Robust Weighting (Prince, 1982) 
 W = [weight] * [1-(deltaF/6*sigmaF)^2^]^2^ 
 A~i~ are: 
 0.862 0.590 0.490 
;
_refine_ls_weighting_scheme calc
_refine_ls_wR_factor_all 0.0601
_refine_ls_wR_factor_gt 0.0507
_refine_ls_wR_factor_ref 0.0507
_reflns_limit_h_max 16
_reflns_limit_h_min -17
_reflns_limit_k_max 19
_reflns_limit_k_min 0
_reflns_limit_l_max 27
_reflns_limit_l_min 0
_reflns_number_gt 3755
_reflns_number_total 4634
_reflns_threshold_expression I>2.0\s(I)
_cod_data_source_file jo0607358si20060406_083541.cif
_cod_depositor_comments
;
The following automatic conversions were performed:
'_symmetry_cell_setting' value 'Monoclinic' changed to 'monoclinic'
according to '/home/saulius/struct/CIF-dictionaries/cif_core.dic'
dictionary named 'cif_core.dic' version 2.4.1 from 2010-06-29.

Automatic conversion script
Id: cif_fix_enum 1527 2010-12-29 10:47:43Z saulius 
;
_cod_original_sg_symbol_H-M 'C 2/c'
_cod_database_code 4021793

loop_
_symmetry_equiv_pos_as_xyz
x,y,z
-x,-y,-z
x+1/2,y+1/2,z
-x+1/2,-y+1/2,-z
-x,y,-z+1/2
x,-y,z+1/2
-x+1/2,y+1/2,-z+1/2
x+1/2,-y+1/2,z+1/2

loop_
_atom_site_label
_atom_site_type_symbol
_atom_site_fract_x
_atom_site_fract_y
_atom_site_fract_z
_atom_site_U_iso_or_equiv
_atom_site_occupancy
_atom_site_adp_type
_atom_site_refinement_flags_posn
_atom_site_refinement_flags_adp
N1 N 0.60560(12) 0.61924(10) 0.10723(6) 0.0311 1.0000 Uani . .
N2 N 0.40745(13) 0.70911(10) 0.05586(8) 0.0359 1.0000 Uani . .
N3 N 0.6281(3) 0.22766(16) 0.41633(14) 0.0809 1.0000 Uani . .
O1 O 0.61939(9) 0.76352(7) 0.33142(5) 0.0270 1.0000 Uani . .
O2 O 0.62907(9) 0.56238(7) 0.22508(5) 0.0233 1.0000 Uani . .
O3 O 0.58118(12) 0.85328(9) 0.47196(7) 0.0402 1.0000 Uani . .
O4 O 0.69575(12) 0.50265(9) 0.08153(6) 0.0416 1.0000 Uani . .
S1 S 0.5000 0.92175(4) 0.2500 0.0488 1.0000 Uani S T
C2 C 0.59709(15) 0.85100(11) 0.23382(9) 0.0346 1.0000 Uani . .
C3 C 0.62859(17) 0.86952(13) 0.17800(10) 0.0434 1.0000 Uani . .
C4 C 0.71233(18) 0.82462(15) 0.16620(10) 0.0441 1.0000 Uani . .
C5 C 0.76501(15) 0.75926(14) 0.20875(9) 0.0375 1.0000 Uani . .
C6 C 0.73465(13) 0.73916(11) 0.26447(8) 0.0279 1.0000 Uani . .
S7 S 0.81433(3) 0.66207(3) 0.32020(2) 0.0322 1.0000 Uani . .
C8 C 0.72521(12) 0.58420(11) 0.33789(7) 0.0246 1.0000 Uani . .
C9 C 0.74249(14) 0.56132(12) 0.40361(7) 0.0294 1.0000 Uani . .
C10 C 0.68077(14) 0.49645(12) 0.42103(7) 0.0315 1.0000 Uani . .
C11 C 0.60197(14) 0.45307(11) 0.37336(8) 0.0295 1.0000 Uani . .
C12 C 0.58613(13) 0.47369(10) 0.30760(7) 0.0245 1.0000 Uani . .
S13 S 0.5000 0.40285(4) 0.2500 0.0299 1.0000 Uani S T
C14 C 0.65132(13) 0.78565(11) 0.27759(8) 0.0269 1.0000 Uani . .
C15 C 0.64754(12) 0.53934(10) 0.28981(7) 0.0216 1.0000 Uani . .
C16 C 0.65789(16) 0.82286(13) 0.38602(10) 0.0399 1.0000 Uani . .
C17 C 0.60604(14) 0.79643(12) 0.43807(8) 0.0320 1.0000 Uani . .
C18 C 0.68645(13) 0.51064(11) 0.19012(7) 0.0279 1.0000 Uani . .
C19 C 0.66183(13) 0.54404(11) 0.12068(7) 0.0268 1.0000 Uani . .
C20 C 0.58162(14) 0.66587(12) 0.04517(8) 0.0309 1.0000 Uani . .
C21 C 0.46297(15) 0.67079(12) 0.01237(8) 0.0325 1.0000 Uani . .
C22 C 0.5681(2) 0.07179(16) 0.43772(14) 0.0558 1.0000 Uani . .
C23 C 0.60195(19) 0.15881(15) 0.42572(11) 0.0468 1.0000 Uani . .
H31 H 0.5899 0.9153 0.1482 0.0481 1.0000 Uiso . .
H41 H 0.7351 0.8377 0.1283 0.0512 1.0000 Uiso . .
H51 H 0.8222 0.7258 0.2001 0.0447 1.0000 Uiso . .
H91 H 0.7972 0.5920 0.4365 0.0335 1.0000 Uiso . .
H101 H 0.6906 0.4824 0.4665 0.0368 1.0000 Uiso . .
H111 H 0.5578 0.4072 0.3852 0.0352 1.0000 Uiso . .
H161 H 0.6404 0.8839 0.3732 0.0509 1.0000 Uiso . .
H162 H 0.7350 0.8162 0.4025 0.0503 1.0000 Uiso . .
H181 H 0.7638 0.5169 0.2117 0.0355 1.0000 Uiso . .
H182 H 0.6649 0.4461 0.1896 0.0349 1.0000 Uiso . .
H201 H 0.6103 0.7279 0.0519 0.0385 1.0000 Uiso . .
H202 H 0.6155 0.6332 0.0153 0.0383 1.0000 Uiso . .
H211 H 0.4502 0.7077 -0.0270 0.0387 1.0000 Uiso . .
H212 H 0.4376 0.6096 0.0002 0.0394 1.0000 Uiso . .
H14 H 0.5850 0.6455 0.1394 0.0377 1.0000 Uiso . .
H16 H 0.3871 0.6729 0.0828 0.0463 1.0000 Uiso . .
H221 H 0.6258 0.0273 0.4407 0.0689 1.0000 Uiso . .
H222 H 0.5484 0.0713 0.4798 0.0689 1.0000 Uiso . .
H223 H 0.5039 0.0541 0.4013 0.0689 1.0000 Uiso . .

loop_
_atom_site_aniso_label
_atom_site_aniso_U_11
_atom_site_aniso_U_22
_atom_site_aniso_U_33
_atom_site_aniso_U_23
_atom_site_aniso_U_13
_atom_site_aniso_U_12
N1 0.0407(8) 0.0355(7) 0.0191(6) 0.0040(5) 0.0118(6) 0.0103(6)
N2 0.0404(8) 0.0347(8) 0.0387(8) 0.0126(6) 0.0212(7) 0.0051(6)
N3 0.125(2) 0.0488(13) 0.0950(19) -0.0094(12) 0.0722(19) -0.0136(14)
O1 0.0294(6) 0.0261(5) 0.0264(5) -0.0057(4) 0.0095(5) -0.0064(4)
O2 0.0285(5) 0.0271(5) 0.0140(5) 0.0016(4) 0.0058(4) 0.0063(4)
O3 0.0487(8) 0.0379(7) 0.0345(7) -0.0145(6) 0.0130(6) -0.0037(6)
O4 0.0609(9) 0.0437(7) 0.0254(6) 0.0023(5) 0.0206(6) 0.0178(7)
S1 0.0426(4) 0.0219(3) 0.0744(5) 0.0000 0.0052(4) 0.0000
C2 0.0330(8) 0.0262(8) 0.0396(9) 0.0020(7) 0.0023(7) -0.0086(7)
C3 0.0463(11) 0.0373(10) 0.0378(10) 0.0122(8) -0.0017(8) -0.0192(8)
C4 0.0486(11) 0.0525(12) 0.0310(9) 0.0041(8) 0.0108(8) -0.0265(10)
C5 0.0353(9) 0.0477(10) 0.0315(8) -0.0031(8) 0.0130(7) -0.0162(8)
C6 0.0257(7) 0.0319(8) 0.0251(7) -0.0022(6) 0.0059(6) -0.0104(6)
S7 0.02057(19) 0.0415(2) 0.0325(2) 0.00035(17) 0.00420(15) -0.00143(16)
C8 0.0233(7) 0.0284(7) 0.0210(7) 0.0003(6) 0.0047(6) 0.0057(6)
C9 0.0307(8) 0.0353(8) 0.0182(7) -0.0038(6) 0.0007(6) 0.0075(7)
C10 0.0399(9) 0.0365(9) 0.0167(6) 0.0046(6) 0.0060(6) 0.0112(7)
C11 0.0379(9) 0.0283(8) 0.0235(7) 0.0053(6) 0.0107(6) 0.0057(7)
C12 0.0289(7) 0.0234(7) 0.0198(7) 0.0010(5) 0.0046(6) 0.0056(6)
S13 0.0364(3) 0.0202(3) 0.0290(3) 0.0000 0.0026(2) 0.0000
C14 0.0265(7) 0.0264(7) 0.0265(7) -0.0019(6) 0.0054(6) -0.0098(6)
C15 0.0251(7) 0.0243(7) 0.0145(6) 0.0019(5) 0.0042(5) 0.0072(6)
C16 0.0438(10) 0.0424(10) 0.0365(9) -0.0175(8) 0.0165(8) -0.0206(8)
C17 0.0304(8) 0.0374(9) 0.0277(8) -0.0105(7) 0.0075(7) -0.0071(7)
C18 0.0333(8) 0.0318(8) 0.0196(7) 0.0015(6) 0.0094(6) 0.0115(6)
C19 0.0299(8) 0.0314(8) 0.0193(7) -0.0003(6) 0.0074(6) 0.0023(6)
C20 0.0381(9) 0.0356(9) 0.0215(7) 0.0060(6) 0.0124(6) 0.0049(7)
C21 0.0396(9) 0.0338(8) 0.0246(7) 0.0056(6) 0.0102(7) 0.0021(7)
C22 0.0500(12) 0.0438(12) 0.0773(17) 0.0038(11) 0.0243(12) 0.0092(10)
C23 0.0551(12) 0.0459(12) 0.0447(11) -0.0059(9) 0.0227(10) 0.0041(10)

loop_
_atom_type_symbol
_atom_type_scat_dispersion_real
_atom_type_scat_dispersion_imag
_atom_type_scat_Cromer_Mann_a1
_atom_type_scat_Cromer_Mann_b1
_atom_type_scat_Cromer_Mann_a2
_atom_type_scat_Cromer_Mann_b2
_atom_type_scat_Cromer_Mann_a3
_atom_type_scat_Cromer_Mann_b3
_atom_type_scat_Cromer_Mann_a4
_atom_type_scat_Cromer_Mann_b4
_atom_type_scat_Cromer_Mann_c
_atom_type_scat_source
C 0.0033 0.0016 2.3100 20.8439 1.0200 10.2075 1.5886 0.5687 0.8650 51.6512 0.2156 'International Tables Vol C 4.2.6.8 and 6.1.1.4'
H 0.0000 0.0000 0.4930 10.5109 0.3229 26.1257 0.1402 3.1424 0.0408 57.7998 0.0030 'International Tables Vol C 4.2.6.8 and 6.1.1.4'
N 0.0061 0.0033 12.2126 0.0057 3.1322 9.8933 2.0125 28.9975 1.1663 0.5826 -11.5290 'International Tables Vol C 4.2.6.8 and 6.1.1.4'
O 0.0106 0.0060 3.0485 13.2771 2.2868 5.7011 1.5463 0.3239 0.8670 32.9089 0.2508 'International Tables Vol C 4.2.6.8 and 6.1.1.4'
S 0.1246 0.1234 6.9053 1.4679 5.2034 22.2151 1.4379 0.2536 1.5863 56.1720 0.8669 'International Tables Vol C 4.2.6.8 and 6.1.1.4'

loop_
_geom_angle_atom_site_label_1
_geom_angle_site_symmetry_1
_geom_angle_atom_site_label_2
_geom_angle_atom_site_label_3
_geom_angle_site_symmetry_3
_geom_angle
_geom_angle_publ_flag
C19 . N1 C20 . 124.40(14) yes
C19 . N1 H14 . 118.4 no
C20 . N1 H14 . 117.1 no
C17 5_655 N2 C21 . 123.73(14) yes
C17 5_655 N2 H16 . 117.7 no
C21 . N2 H16 . 118.3 no
C14 . O1 C16 . 114.18(12) yes
C15 . O2 C18 . 114.92(11) yes
C2 5_655 S1 C2 . 106.30(11) yes
S1 . C2 C3 . 117.10(15) yes
S1 . C2 C14 . 123.08(15) yes
C3 . C2 C14 . 119.37(18) yes
C2 . C3 C4 . 120.60(18) yes
C2 . C3 H31 . 118.1 no
C4 . C3 H31 . 121.3 no
C3 . C4 C5 . 120.19(17) yes
C3 . C4 H41 . 121.0 no
C5 . C4 H41 . 118.8 no
C4 . C5 C6 . 120.28(19) yes
C4 . C5 H51 . 120.8 no
C6 . C5 H51 . 118.9 no
C5 . C6 S7 . 117.19(14) yes
C5 . C6 C14 . 119.95(17) yes
S7 . C6 C14 . 122.53(12) yes
C6 . S7 C8 . 105.97(7) yes
S7 . C8 C9 . 116.77(12) yes
S7 . C8 C15 . 123.31(11) yes
C9 . C8 C15 . 119.60(15) yes
C8 . C9 C10 . 120.29(15) yes
C8 . C9 H91 . 119.0 no
C10 . C9 H91 . 120.7 no
C9 . C10 C11 . 120.17(14) yes
C9 . C10 H101 . 120.3 no
C11 . C10 H101 . 119.5 no
C10 . C11 C12 . 119.95(16) yes
C10 . C11 H111 . 120.8 no
C12 . C11 H111 . 119.2 no
C11 . C12 S13 . 116.66(13) yes
C11 . C12 C15 . 120.12(15) yes
S13 . C12 C15 . 122.62(11) yes
C12 5_655 S13 C12 . 106.11(10) yes
C2 . C14 C6 . 119.58(16) yes
C2 . C14 O1 . 120.62(16) yes
C6 . C14 O1 . 119.70(14) yes
C8 . C15 C12 . 119.84(13) yes
C8 . C15 O2 . 119.91(14) yes
C12 . C15 O2 . 120.20(13) yes
O1 . C16 C17 . 107.88(14) yes
O1 . C16 H161 . 111.0 no
C17 . C16 H161 . 109.6 no
O1 . C16 H162 . 108.3 no
C17 . C16 H162 . 110.4 no
H161 . C16 H162 . 109.6 no
C16 . C17 N2 5_655 115.40(15) yes
C16 . C17 O3 . 120.44(17) yes
N2 5_655 C17 O3 . 124.15(17) yes
O2 . C18 C19 . 109.73(12) yes
O2 . C18 H181 . 109.2 no
C19 . C18 H181 . 109.1 no
O2 . C18 H182 . 109.7 no
C19 . C18 H182 . 109.1 no
H181 . C18 H182 . 110.0 no
C18 . C19 N1 . 116.12(14) yes
C18 . C19 O4 . 119.13(14) yes
N1 . C19 O4 . 124.72(15) yes
N1 . C20 C21 . 111.68(14) yes
N1 . C20 H201 . 110.0 no
C21 . C20 H201 . 108.5 no
N1 . C20 H202 . 109.1 no
C21 . C20 H202 . 108.4 no
H201 . C20 H202 . 109.1 no
C20 . C21 N2 . 111.22(14) yes
C20 . C21 H211 . 108.9 no
N2 . C21 H211 . 109.5 no
C20 . C21 H212 . 107.6 no
N2 . C21 H212 . 110.0 no
H211 . C21 H212 . 109.7 no
C23 . C22 H221 . 110.6 no
C23 . C22 H222 . 110.0 no
H221 . C22 H222 . 109.0 no
C23 . C22 H223 . 109.7 no
H221 . C22 H223 . 109.1 no
H222 . C22 H223 . 108.4 no
C22 . C23 N3 . 179.6(3) yes

loop_
_geom_bond_atom_site_label_1
_geom_bond_atom_site_label_2
_geom_bond_site_symmetry_2
_geom_bond_distance
_geom_bond_publ_flag
N1 C19 . 1.334(2) yes
N1 C20 . 1.453(2) yes
N1 H14 . 0.901 no
N2 C17 5_655 1.334(2) yes
N2 C21 . 1.457(2) yes
N2 H16 . 0.887 no
N3 C23 . 1.125(3) yes
O1 C14 . 1.3761(19) yes
O1 C16 . 1.440(2) yes
O2 C15 . 1.3800(17) yes
O2 C18 . 1.4346(18) yes
O3 C17 . 1.224(2) yes
O4 C19 . 1.226(2) yes
S1 C2 5_655 1.770(2) yes
S1 C2 . 1.770(2) yes
C2 C3 . 1.401(3) yes
C2 C14 . 1.401(2) yes
C3 C4 . 1.376(3) yes
C3 H31 . 0.976 no
C4 C5 . 1.381(3) yes
C4 H41 . 0.964 no
C5 C6 . 1.396(2) yes
C5 H51 . 0.967 no
C6 S7 . 1.7717(18) yes
C6 C14 . 1.395(2) yes
S7 C8 . 1.7719(17) yes
C8 C9 . 1.402(2) yes
C8 C15 . 1.396(2) yes
C9 C10 . 1.386(3) yes
C9 H91 . 0.966 no
C10 C11 . 1.389(2) yes
C10 H101 . 0.968 no
C11 C12 . 1.397(2) yes
C11 H111 . 0.980 no
C12 S13 . 1.7687(16) yes
C12 C15 . 1.395(2) yes
C16 C17 . 1.517(3) yes
C16 H161 . 0.965 no
C16 H162 . 0.978 no
C18 C19 . 1.513(2) yes
C18 H181 . 0.993 no
C18 H182 . 1.009 no
C20 C21 . 1.518(3) yes
C20 H201 . 0.999 no
C20 H202 . 1.006 no
C21 H211 . 0.982 no
C21 H212 . 0.985 no
C22 C23 . 1.427(3) yes
C22 H221 . 0.999 no
C22 H222 . 1.007 no
C22 H223 . 1.006 no
